data_7058311
loop_
_publ_author_name
'Torubaev, Yury V.'
'Rai, Dhirendra K.'
'Skabitsky, Ivan V.'
'Pakhira, Srimanta'
'Dmitrienko, Artem'

_publ_section_title
;
 Energy framework approach to the supramolecular reactions: interplay of
 the secondary bonding interaction in Ph2E2 (E = Se, Te)/p-I-C6F4-I
 co-crystals
;
_journal_issue 21
_journal_name_full 'New Journal of Chemistry'
_journal_page_first 7941
_journal_paper_doi 10.1039/C9NJ00347A
_journal_volume 43
_journal_year 2019
_chemical_formula_moiety 'C3 F2 I, C12 H10 Se2'
_chemical_formula_sum 'C15 H10 F2 I Se2'
_chemical_formula_weight 513.07
_chemical_name_systematic 'diphenyl diseleride 1,2,4,5-tetrafluoro-3,6-diiodobenzene'
_space_group_crystal_system monoclinic
_space_group_IT_number 14
_space_group_name_Hall '-P 2ybc'
_space_group_name_H-M_alt 'P 1 21/c 1'
_symmetry_Int_Tables_number 14
_symmetry_space_group_name_Hall '-P 2ybc'
_symmetry_space_group_name_H-M 'P 1 21/c 1'
_atom_sites_solution_primary direct
_audit_creation_date 2017-01-13
_audit_creation_method
;
Olex2 1.2
(compiled 2016.11.07 svn.r3352 for OlexSys, GUI svn.r5261)
;
_audit_update_record
;
2018-01-10 deposited with the CCDC.    2019-04-16 downloaded from the CCDC.
;
_cell_angle_alpha 90
_cell_angle_beta 94.613(1)
_cell_angle_gamma 90
_cell_formula_units_Z 4
_cell_length_a 10.1178(7)
_cell_length_b 5.6743(4)
_cell_length_c 26.6419(18)
_cell_measurement_reflns_used 5010
_cell_measurement_temperature 296(2)
_cell_measurement_theta_max 28.30
_cell_measurement_theta_min 2.44
_cell_volume 1524.59(18)
_computing_cell_refinement 'SAINT v7.60A (Bruker, 2009)'
_computing_data_reduction 'SAINT v7.60A (Bruker, 2009)'
_computing_molecular_graphics 'Olex2 (Dolomanov et al., 2009)'
_computing_publication_material 'Olex2 (Dolomanov et al., 2009)'
_computing_structure_refinement 'olex2.refine (Bourhis et al., 2015)'
_computing_structure_solution 'XS (Sheldrick, 2008)'
_diffrn_ambient_temperature 296.15
_diffrn_measured_fraction_theta_full 0.9969
_diffrn_measured_fraction_theta_max 0.9969
_diffrn_measurement_device_type 'Bruker APEX-II CCD'
_diffrn_measurement_method '\f and \w scans'
_diffrn_radiation_monochromator graphite
_diffrn_radiation_type 'Mo K\a'
_diffrn_radiation_wavelength 0.71073
_diffrn_reflns_av_R_equivalents 0.0323
_diffrn_reflns_av_unetI/netI 0.0293
_diffrn_reflns_limit_h_max 13
_diffrn_reflns_limit_h_min -13
_diffrn_reflns_limit_k_max 7
_diffrn_reflns_limit_k_min -7
_diffrn_reflns_limit_l_max 35
_diffrn_reflns_limit_l_min -35
_diffrn_reflns_number 15346
_diffrn_reflns_theta_full 28.3654
_diffrn_reflns_theta_max 28.37
_diffrn_reflns_theta_min 2.44
_diffrn_standards_number 0
_exptl_absorpt_coefficient_mu 6.882
_exptl_absorpt_correction_T_max 0.8257
_exptl_absorpt_correction_T_min 0.2606
_exptl_absorpt_correction_type multi-scan
_exptl_absorpt_process_details
;
SADABS-2008/1 (Bruker,2008) was used for absorption correction.
wR2(int) was 0.0673 before and 0.0426 after correction.
The Ratio of minimum to maximum transmission is 0.3156.
The \l/2 correction factor is Not present.
;
_exptl_crystal_colour yellow
_exptl_crystal_colour_primary yellow
_exptl_crystal_density_diffrn 2.2351
_exptl_crystal_density_method 'not measured'
_exptl_crystal_description needle
_exptl_crystal_F_000 954.2637
_exptl_crystal_size_max 0.668
_exptl_crystal_size_mid 0.159
_exptl_crystal_size_min 0.052
_refine_diff_density_max 0.6900
_refine_diff_density_min -0.5801
_refine_diff_density_rms 0.1476
_refine_ls_d_res_high 0.7480
_refine_ls_d_res_low 8.3615
_refine_ls_goodness_of_fit_ref 1.0103
_refine_ls_hydrogen_treatment constr
_refine_ls_matrix_type full
_refine_ls_number_constraints 20
_refine_ls_number_parameters 180
_refine_ls_number_reflns 3816
_refine_ls_number_restraints 0
_refine_ls_restrained_S_all 1.0103
_refine_ls_R_factor_all 0.0322
_refine_ls_R_factor_gt 0.0229
_refine_ls_shift/su_max 0.0000
_refine_ls_shift/su_mean 0.0000
_refine_ls_structure_factor_coef Fsqd
_refine_ls_weighting_details 'w=1/[\s^2^(Fo^2^)+(0.0221P)^2^] where P=(Fo^2^+2Fc^2^)/3'
_refine_ls_weighting_scheme calc
_refine_ls_wR_factor_gt 0.0461
_refine_ls_wR_factor_ref 0.0484
_reflns_Friedel_coverage 0.0
_reflns_limit_h_max 13
_reflns_limit_h_min -13
_reflns_limit_k_max 7
_reflns_limit_k_min 0
_reflns_limit_l_max 35
_reflns_limit_l_min 0
_reflns_number_gt 3214
_reflns_number_total 3816
_reflns_threshold_expression I>=2u(I)
_cod_data_source_file c9nj00347a2.cif
_cod_data_source_block 1
_cod_depositor_comments 'Adding full bibliography for 7058311--7058312.cif.'
_cod_database_code 7058311
_olex2_refinement_description
;
1. Fixed Uiso
 At 1.2 times of:
  All C(H) groups
2.a Aromatic/amide H refined with riding coordinates:
 C2(H2), C6(H6), C4(H4), C10(H10), C12(H12), C8(H8), C9(H9), C5(H5), C3(H3),
 C11(H11)
;
_olex2_submission_special_instructions 'No special instructions were received'

loop_
_space_group_symop_id
_space_group_symop_operation_xyz
1 x,y,z
2 -x,y+1/2,-z+1/2
3 -x,-y,-z
4 x,-y-1/2,z-1/2

loop_
_atom_site_label
_atom_site_type_symbol
_atom_site_fract_x
_atom_site_fract_y
_atom_site_fract_z
_atom_site_U_iso_or_equiv
_atom_site_adp_type
_atom_site_occupancy
_atom_site_refinement_flags_posn
I1 I -0.777767(4) 0.120938(4) 0.565931(4) 0.02777(5) Uani 1.000000 .
Se2 Se -0.292035(4) 0.544498(4) 0.282702(4) 0.02357(6) Uani 1.000000 .
Se1 Se -0.372922(4) 0.163273(4) 0.283316(4) 0.02276(6) Uani 1.000000 .
F1 F -1.093883(4) 0.157650(4) 0.558587(4) 0.0344(3) Uani 1.000000 .
F4 F -0.736419(4) 0.550906(4) 0.490771(4) 0.0357(3) Uani 1.000000 .
C4 C -0.587747(4) 0.104113(4) 0.433169(4) 0.0308(4) Uani 1.000000 .
C5 C -0.602957(4) -0.066196(4) 0.395855(4) 0.0296(5) Uani 1.000000 .
C10 C 0.157332(4) 0.465539(4) 0.340440(4) 0.0336(5) Uani 1.000000 .
C3 C -0.507410(4) 0.297374(4) 0.426386(4) 0.0309(4) Uani 1.000000 .
C7 C -0.109278(4) 0.502553(4) 0.308378(4) 0.0198(4) Uani 1.000000 .
C11 C 0.068883(4) 0.292339(4) 0.352190(4) 0.0359(5) Uani 1.000000 .
C1 C -0.458380(4) 0.149918(4) 0.345627(4) 0.0204(4) Uani 1.000000 .
C13 C -0.910352(4) 0.346073(4) 0.526454(4) 0.0216(4) Uani 1.000000 .
C8 C -0.022699(4) 0.679278(4) 0.296671(4) 0.0257(4) Uani 1.000000 .
C12 C -0.063716(4) 0.309525(4) 0.336259(4) 0.0315(5) Uani 1.000000 .
C18 C -0.866672(4) 0.522286(4) 0.495858(4) 0.0233(4) Uani 1.000000 .
C6 C -0.539054(4) -0.044268(4) 0.352044(4) 0.0243(4) Uani 1.000000 .
C2 C -0.441823(4) 0.320194(4) 0.382685(4) 0.0259(4) Uani 1.000000 .
C9 C 0.111044(4) 0.659319(4) 0.313310(4) 0.0317(5) Uani 1.000000 .
C14 C -1.044833(4) 0.326792(4) 0.529954(4) 0.0227(4) Uani 1.000000 .
H2 H -0.387176(4) 0.449268(4) 0.378448(4) 0.0311(5) Uiso 1.000000 R
H4 H -0.631070(4) 0.088797(4) 0.462488(4) 0.0370(5) Uiso 1.000000 R
H8 H -0.053266(4) 0.809492(4) 0.277975(4) 0.0308(5) Uiso 1.000000 R
H5 H -0.656593(4) -0.196436(4) 0.400286(4) 0.0355(6) Uiso 1.000000 R
H3 H -0.497240(4) 0.412656(4) 0.451209(4) 0.0370(5) Uiso 1.000000 R
H9 H 0.169710(4) 0.778328(4) 0.305998(4) 0.0380(6) Uiso 1.000000 R
H12 H -0.122341(4) 0.191630(4) 0.344242(4) 0.0378(6) Uiso 1.000000 R
H10 H 0.247013(4) 0.451403(4) 0.350729(4) 0.0404(6) Uiso 1.000000 R
H6 H -0.550040(4) -0.158729(4) 0.327073(4) 0.0292(5) Uiso 1.000000 R
H11 H 0.099244(4) 0.162589(4) 0.371083(4) 0.0431(6) Uiso 1.000000 R

loop_
_atom_site_aniso_label
_atom_site_aniso_U_11
_atom_site_aniso_U_22
_atom_site_aniso_U_33
_atom_site_aniso_U_12
_atom_site_aniso_U_13
_atom_site_aniso_U_23
I1 0.02642(9) 0.02761(8) 0.02872(10) 0.00510(7) -0.00128(7) 0.00490(7)
Se2 0.02244(13) 0.01708(9) 0.03131(15) -0.00026(9) 0.00302(11) 0.00335(10)
Se1 0.02454(13) 0.01921(9) 0.02496(14) -0.00430(9) 0.00469(10) -0.00180(10)
F1 0.0299(4) 0.03350(13) 0.0407(9) -0.0027(2) 0.0075(6) 0.0164(5)
F4 0.0182(4) 0.03960(13) 0.0499(9) 0.0008(2) 0.0058(6) 0.0120(5)
C4 0.0286(4) 0.03953(13) 0.0250(12) 0.0028(2) 0.0060(8) 0.0023(6)
C5 0.0239(4) 0.02941(13) 0.0360(14) -0.0050(2) 0.0055(8) 0.0033(6)
C10 0.0249(4) 0.03554(13) 0.0395(14) -0.0022(2) -0.0032(8) -0.0046(6)
C3 0.0330(4) 0.03313(13) 0.0263(13) 0.0019(2) 0.0014(8) -0.0075(6)
C7 0.0184(4) 0.01844(13) 0.0229(11) -0.0009(2) 0.0037(7) -0.0001(5)
C11 0.0349(4) 0.02905(13) 0.0421(15) -0.0036(2) -0.0074(9) 0.0072(6)
C1 0.0163(4) 0.02040(13) 0.0243(11) 0.0010(2) 0.0003(7) 0.0006(5)
C13 0.0240(4) 0.01934(13) 0.0212(11) 0.0002(2) 0.0002(8) -0.0022(5)
C8 0.0274(4) 0.02099(13) 0.0289(12) -0.0022(2) 0.0036(8) 0.0019(5)
C12 0.0298(4) 0.02626(13) 0.0378(14) -0.0058(2) -0.0014(8) 0.0089(6)
C18 0.0177(4) 0.02519(13) 0.0270(12) -0.0013(2) 0.0026(8) -0.0017(5)
C6 0.0240(4) 0.02435(13) 0.0244(12) -0.0040(2) 0.0006(8) -0.0022(5)
C2 0.0259(4) 0.02367(13) 0.0279(12) -0.0034(2) 0.0010(8) -0.0036(5)
C9 0.0284(4) 0.02672(13) 0.0400(14) -0.0093(2) 0.0034(8) -0.0007(6)
C14 0.0245(4) 0.02064(13) 0.0232(11) -0.0031(2) 0.0035(8) 0.0035(5)

loop_
_atom_type_symbol
_atom_type_scat_dispersion_real
_atom_type_scat_dispersion_imag
_atom_type_scat_Cromer_Mann_a1
_atom_type_scat_Cromer_Mann_a2
_atom_type_scat_Cromer_Mann_a3
_atom_type_scat_Cromer_Mann_a4
_atom_type_scat_Cromer_Mann_b1
_atom_type_scat_Cromer_Mann_b2
_atom_type_scat_Cromer_Mann_b3
_atom_type_scat_Cromer_Mann_b4
_atom_type_scat_Cromer_Mann_c
_atom_type_scat_source
_atom_type_scat_dispersion_source
I -0.41187 1.83264 20.14720 18.99490 7.51380 2.27350 4.34700 0.38140 27.76600 66.87760 4.07119989395 'International Tables Volume C Table 6.1.1.4 (pp. 500-502)' 'Henke, Gullikson and Davis, At. Data and Nucl. Data Tables, 1993, 54, 2'
H 0.00000 0.00000 0.49300 0.32291 0.14019 0.04081 10.51090 26.12570 3.14236 57.79970 0.0030380000826 'International Tables Volume C Table 6.1.1.4 (pp. 500-502)' 'Henke, Gullikson and Davis, At. Data and Nucl. Data Tables, 1993, 54, 2'
C 0.00347 0.00161 2.31000 1.02000 1.58860 0.86500 20.84390 10.20750 0.56870 51.65120 0.215599998832 'International Tables Volume C Table 6.1.1.4 (pp. 500-502)' 'Henke, Gullikson and Davis, At. Data and Nucl. Data Tables, 1993, 54, 2'
Se -0.08110 2.30834 17.00060 5.81960 3.97310 4.35430 2.40980 0.27260 15.23720 43.81630 2.84089994431 'International Tables Volume C Table 6.1.1.4 (pp. 500-502)' 'Henke, Gullikson and Davis, At. Data and Nucl. Data Tables, 1993, 54, 2'
F 0.01794 0.01033 3.53920 2.64120 1.51700 1.02430 10.28250 4.29440 0.26150 26.14760 0.277599990368 'International Tables Volume C Table 6.1.1.4 (pp. 500-502)' 'Henke, Gullikson and Davis, At. Data and Nucl. Data Tables, 1993, 54, 2'

loop_
_geom_angle_atom_site_label_1
_geom_angle_atom_site_label_2
_geom_angle_atom_site_label_3
_geom_angle
_geom_angle_site_symmetry_1
C7 Se2 Se1 102.189(2) .
C1 Se1 Se2 103.036(4) .
C3 C4 C5 119.390(9) .
H4 C4 C5 120.305(4) .
H4 C4 C3 120.305(6) .
C6 C5 C4 120.630(4) .
H5 C5 C4 119.685(4) .
H5 C5 C6 119.685(2) .
C9 C10 C11 119.186(4) .
H10 C10 C11 120.407(3) .
H10 C10 C9 120.407(2) .
C2 C3 C4 120.462(7) .
H3 C3 C4 119.769(6) .
H3 C3 C2 119.769(3) .
C8 C7 Se2 115.833(5) .
C12 C7 Se2 123.773(3) .
C12 C7 C8 120.389(5) .
C12 C11 C10 120.810(6) .
H11 C11 C10 119.595(3) .
H11 C11 C12 119.595(3) .
C6 C1 Se1 116.370(7) .
C2 C1 Se1 123.298(4) .
C2 C1 C6 120.331(9) .
C18 C13 I1 121.244(4) .
C14 C13 I1 121.266(6) .
C14 C13 C18 117.488(5) .
C9 C8 C7 119.036(5) .
H8 C8 C7 120.482(3) .
H8 C8 C9 120.482(3) .
C11 C12 C7 119.756(4) .
H12 C12 C7 120.122(2) .
H12 C12 C11 120.122(3) .
C13 C18 F4 120.532(5) .
C14 C18 F4 118.415(7) 3_366
C14 C18 C13 121.053(5) 3_366
C1 C6 C5 119.575(7) .
H6 C6 C5 120.212(3) .
H6 C6 C1 120.212(6) .
C1 C2 C3 119.608(4) .
H2 C2 C3 120.196(3) .
H2 C2 C1 120.196(4) .
C8 C9 C10 120.807(4) .
H9 C9 C10 119.597(2) .
H9 C9 C8 119.597(3) .
C13 C14 F1 120.471(5) .
C18 C14 F1 118.068(5) 3_366
C18 C14 C13 121.459(7) 3_366

loop_
_geom_bond_atom_site_label_1
_geom_bond_atom_site_label_2
_geom_bond_distance
_geom_bond_site_symmetry_2
I1 C13 2.07622(12) .
Se2 Se1 2.31335(15) .
Se2 C7 1.93399(14) .
Se1 C1 1.93392(17) .
F1 C14 1.34545(12) .
F4 C18 1.34546(11) .
C4 C5 1.38609(13) .
C4 C3 1.38548(9) .
C4 H4 0.9300 .
C5 C6 1.38465(16) .
C5 H5 0.9300 .
C10 C11 1.38195(9) .
C10 C9 1.37708(11) .
C10 H10 0.9300 .
C3 C2 1.39173(16) .
C3 H3 0.9300 .
C7 C8 1.38353(9) .
C7 C12 1.38162(11) .
C11 C12 1.37767(11) .
C11 H11 0.9300 .
C1 C6 1.38998(9) .
C1 C2 1.38195(13) .
C13 C18 1.38474(12) .
C13 C14 1.37566(11) .
C8 C9 1.39426(11) .
C8 H8 0.9300 .
C12 H12 0.9300 .
C18 C14 1.38165(10) 3_366
C6 H6 0.9300 .
C2 H2 0.9300 .
C9 H9 0.9300 .
